data_1506409
loop_
_publ_author_name
'Otsuki, Joe'
'Suwa, Kazuya'
'Narutaki, Koichi'
'Sinha, Chittaranjan'
'Yoshikawa, Isao'
'Araki, Koji'

_publ_section_title
;
 Photochromism of 2-(phenylazo)imidazoles.
;
_journal_issue 35
_journal_name_full 'The journal of physical chemistry. A'
_journal_page_first 8064
_journal_page_last 8069
_journal_paper_doi 10.1021/jp0531917
_journal_volume 109
_journal_year 2005
_chemical_formula_moiety 'C10 H10 N4'
_chemical_formula_sum 'C10 H10 N4'
_chemical_formula_weight 186.22
_chemical_name_systematic
; 
1-N-methyl-2-(phenylazo)imidazole
;
_space_group_IT_number 14
_symmetry_cell_setting monoclinic
_symmetry_space_group_name_Hall '-P 2ybc'
_symmetry_space_group_name_H-M 'P 1 21/c 1'
_atom_sites_solution_hydrogens geom
_atom_sites_solution_primary direct
_atom_sites_solution_secondary difmap
_audit_creation_method SHELXL-97
_cell_angle_alpha 90.00
_cell_angle_beta 114.56(5)
_cell_angle_gamma 90.00
_cell_formula_units_Z 4
_cell_length_a 6.6700(10)
_cell_length_b 11.506(2)
_cell_length_c 12.975(2)
_cell_measurement_reflns_used 7914
_cell_measurement_temperature 120(2)
_cell_measurement_theta_max 73.22
_cell_measurement_theta_min 5.37
_cell_volume 905.7(4)
_computing_cell_refinement Scalepack
_computing_data_collection 'MacScience Xpress'
_computing_data_reduction 'Denzo and Scalepack'
_computing_molecular_graphics maXus
_computing_structure_refinement 'SHELXL-97 (Sheldrick, 1997)'
_computing_structure_solution 'SHELXS-97 (Sheldrick, 1990)'
_diffrn_ambient_temperature 120(2)
_diffrn_measured_fraction_theta_full 0.907
_diffrn_measured_fraction_theta_max 0.908
_diffrn_measurement_device_type 'MacScience DIP-Labo'
_diffrn_measurement_method IP
_diffrn_radiation_monochromator graphite
_diffrn_radiation_source 'fine-focus sealed tube'
_diffrn_radiation_type CuK\a
_diffrn_radiation_wavelength 1.54180
_diffrn_reflns_av_R_equivalents 0.031
_diffrn_reflns_av_sigmaI/netI 0.0235
_diffrn_reflns_limit_h_max 8
_diffrn_reflns_limit_h_min -8
_diffrn_reflns_limit_k_max 14
_diffrn_reflns_limit_k_min -14
_diffrn_reflns_limit_l_max 15
_diffrn_reflns_limit_l_min -16
_diffrn_reflns_number 7914
_diffrn_reflns_theta_full 73.22
_diffrn_reflns_theta_max 73.22
_diffrn_reflns_theta_min 5.37
_exptl_absorpt_coefficient_mu 0.706
_exptl_absorpt_correction_T_max 0.9534
_exptl_absorpt_correction_T_min 0.9202
_exptl_absorpt_correction_type integration
_exptl_crystal_colour red
_exptl_crystal_density_diffrn 1.366
_exptl_crystal_density_method 'not measured'
_exptl_crystal_description needle
_exptl_crystal_F_000 392
_exptl_crystal_size_max 0.23
_exptl_crystal_size_mid 0.09
_exptl_crystal_size_min 0.08
_refine_diff_density_max 0.337
_refine_diff_density_min -0.498
_refine_diff_density_rms 0.116
_refine_ls_extinction_method none
_refine_ls_goodness_of_fit_ref 1.114
_refine_ls_hydrogen_treatment mixed
_refine_ls_matrix_type full
_refine_ls_number_parameters 128
_refine_ls_number_reflns 1654
_refine_ls_number_restraints 0
_refine_ls_restrained_S_all 1.114
_refine_ls_R_factor_all 0.0660
_refine_ls_R_factor_gt 0.0598
_refine_ls_shift/su_max 0.000
_refine_ls_shift/su_mean 0.000
_refine_ls_structure_factor_coef Fsqd
_refine_ls_weighting_details 'calc w=1/[\s^2^(Fo^2^)+(0.1306P)^2^+0.4746P] where P=(Fo^2^+2Fc^2^)/3'
_refine_ls_weighting_scheme calc
_refine_ls_wR_factor_gt 0.1828
_refine_ls_wR_factor_ref 0.1990
_reflns_number_gt 1510
_reflns_number_total 1654
_reflns_threshold_expression >2sigma(I)
_cod_data_source_file jp0531917si20050717_114203.cif
_cod_data_source_block shelx
_cod_depositor_comments
;
The following automatic conversions were performed:
'_atom_site_symetry_multiplicity' tag replaced with
'_atom_site_symmetry_multiplicity'.

Automatic conversion script
Id: cif_correct_tags 1440 2010-10-19 06:21:57Z saulius 
;
_cod_original_cell_volume 905.7(3)
_cod_original_sg_symbol_H-M P21/c
_cod_database_code 1506409

loop_
_symmetry_equiv_pos_as_xyz
'x, y, z'
'-x, y+1/2, -z+1/2'
'-x, -y, -z'
'x, -y-1/2, z-1/2'

loop_
_atom_site_label
_atom_site_type_symbol
_atom_site_fract_x
_atom_site_fract_y
_atom_site_fract_z
_atom_site_U_iso_or_equiv
_atom_site_adp_type
_atom_site_occupancy
_atom_site_symmetry_multiplicity
_atom_site_calc_flag
_atom_site_refinement_flags
N1 N 0.1151(3) 0.90156(15) 0.12146(15) 0.0242(5) Uani 1 1 d .
N2 N 0.1053(3) 0.82583(15) 0.04922(14) 0.0232(5) Uani 1 1 d .
C3 C 0.2982(3) 0.97813(17) 0.15060(17) 0.0217(5) Uani 1 1 d .
C4 C 0.2949(4) 1.07565(18) 0.21387(18) 0.0245(5) Uani 1 1 d .
H1 H 0.1749 1.0876 0.2341 0.029 Uiso 1 1 calc R
C15 C -0.0670(3) 0.74743(17) 0.02326(17) 0.0218(5) Uani 1 1 d .
C6 C 0.4765(4) 0.95938(17) 0.12299(17) 0.0239(5) Uani 1 1 d .
H2 H 0.4799 0.8928 0.0805 0.029 Uiso 1 1 calc R
N3 N -0.0975(3) 0.66664(14) -0.05917(14) 0.0228(5) Uani 1 1 d .
C8 C -0.2719(3) 0.60027(18) -0.06730(18) 0.0258(5) Uani 1 1 d .
H3 H -0.3345 0.5370 -0.1175 0.031 Uiso 1 1 calc R
N4 N -0.2114(3) 0.73472(15) 0.06876(15) 0.0254(5) Uani 1 1 d .
C10 C 0.6431(4) 1.13647(19) 0.21960(18) 0.0277(5) Uani 1 1 d .
H4 H 0.7611 1.1907 0.2427 0.033 Uiso 1 1 calc R
C11 C 0.4669(4) 1.15513(18) 0.24729(18) 0.0269(5) Uani 1 1 d .
H5 H 0.4635 1.2223 0.2892 0.032 Uiso 1 1 calc R
C12 C 0.6484(4) 1.03830(19) 0.15779(18) 0.0265(5) Uani 1 1 d .
H6 H 0.7706 1.0256 0.1395 0.032 Uiso 1 1 calc R
C13 C 0.0265(4) 0.65580(19) -0.12910(18) 0.0272(5) Uani 1 1 d .
H7 H 0.0735 0.5750 -0.1282 0.041 Uiso 1 1 calc R
H8 H 0.1564 0.7063 -0.0988 0.041 Uiso 1 1 calc R
H9 H -0.0675 0.6789 -0.2071 0.041 Uiso 1 1 calc R
C14 C -0.3387(4) 0.64293(18) 0.01141(18) 0.0271(5) Uani 1 1 d .
H10 H -0.4584 0.6127 0.0246 0.033 Uiso 1 1 calc R

loop_
_atom_site_aniso_label
_atom_site_aniso_U_11
_atom_site_aniso_U_22
_atom_site_aniso_U_33
_atom_site_aniso_U_23
_atom_site_aniso_U_13
_atom_site_aniso_U_12
N1 0.0255(10) 0.0237(9) 0.0240(9) -0.0014(7) 0.0112(8) -0.0007(7)
N2 0.0252(10) 0.0238(9) 0.0201(9) 0.0000(6) 0.0089(7) -0.0007(7)
C3 0.0232(11) 0.0221(10) 0.0200(10) 0.0017(7) 0.0091(8) -0.0009(7)
C4 0.0239(11) 0.0244(10) 0.0260(11) 0.0010(8) 0.0113(9) 0.0018(8)
C15 0.0235(11) 0.0236(10) 0.0185(10) -0.0003(7) 0.0090(8) -0.0013(8)
C6 0.0285(11) 0.0247(10) 0.0202(11) -0.0004(7) 0.0119(9) 0.0000(8)
N3 0.0252(9) 0.0226(9) 0.0221(9) -0.0005(6) 0.0112(8) -0.0012(7)
C8 0.0264(11) 0.0246(10) 0.0251(11) 0.0003(8) 0.0094(9) -0.0031(8)
N4 0.0250(10) 0.0273(9) 0.0256(10) -0.0019(7) 0.0121(8) -0.0026(7)
C10 0.0300(12) 0.0285(11) 0.0246(11) 0.0027(8) 0.0113(9) -0.0057(9)
C11 0.0335(12) 0.0224(10) 0.0232(11) -0.0006(7) 0.0102(9) -0.0014(8)
C12 0.0260(11) 0.0329(11) 0.0226(11) 0.0021(8) 0.0121(9) -0.0022(8)
C13 0.0287(12) 0.0291(11) 0.0273(12) -0.0032(8) 0.0153(10) -0.0011(8)
C14 0.0265(11) 0.0294(11) 0.0266(11) 0.0003(8) 0.0122(9) -0.0062(8)

loop_
_atom_type_symbol
_atom_type_description
_atom_type_scat_dispersion_real
_atom_type_scat_dispersion_imag
_atom_type_scat_source
C C 0.0181 0.0091 'International Tables Vol C Tables 4.2.6.8 and 6.1.1.4'
H H 0.0000 0.0000 'International Tables Vol C Tables 4.2.6.8 and 6.1.1.4'
N N 0.0311 0.0180 'International Tables Vol C Tables 4.2.6.8 and 6.1.1.4'

loop_
_geom_angle_atom_site_label_1
_geom_angle_atom_site_label_2
_geom_angle_atom_site_label_3
_geom_angle
N2 N1 C3 113.47(18)
N1 N2 C15 114.28(18)
C6 C3 C4 119.96(19)
C6 C3 N1 124.43(18)
C4 C3 N1 115.58(18)
C11 C4 C3 120.0(2)
N4 C15 N3 111.87(17)
N4 C15 N2 130.01(18)
N3 C15 N2 118.10(18)
C12 C6 C3 119.64(19)
C8 N3 C15 106.71(17)
C8 N3 C13 126.13(18)
C15 N3 C13 127.12(17)
N3 C8 C14 105.97(19)
C15 N4 C14 104.11(17)
C11 C10 C12 120.2(2)
C10 C11 C4 119.9(2)
C6 C12 C10 120.3(2)
C8 C14 N4 111.34(19)

loop_
_geom_bond_atom_site_label_1
_geom_bond_atom_site_label_2
_geom_bond_distance
N1 N2 1.261(2)
N1 C3 1.424(3)
N2 C15 1.388(3)
C3 C6 1.394(3)
C3 C4 1.396(3)
C4 C11 1.388(3)
C15 N4 1.331(3)
C15 N3 1.367(3)
C6 C12 1.383(3)
N3 C8 1.358(3)
N3 C13 1.465(3)
C8 C14 1.364(3)
N4 C14 1.365(3)
C10 C11 1.381(3)
C10 C12 1.394(3)

loop_
_cod_related_entry_id
_cod_related_entry_database
_cod_related_entry_code
1 ChemSpider 4402144
